data_7062452
loop_
_publ_author_name
'Ermakova, Ekaterina A.'
'Golubeva, Yuliya A.'
'Smirnova, Ksenia S.'
'Klyushova, Lyubov S.'
'Berezin, Alexey S.'
'Fetisov, Leonid N.'
'Svyatogorova, Alexandra E.'
'Andros, Natalia O.'
'Zubenko, Alexander A.'
'Lider, Elizaveta V.'

_publ_section_title
;
 Cytotoxic mixed-ligand copper(ii) complexes with 1H-tetrazole-5-acetic
 acid and oligopyridine derivatives
;
_journal_issue 19
_journal_name_full 'New Journal of Chemistry'
_journal_page_first 9472
_journal_page_last 9482
_journal_paper_doi 10.1039/D3NJ00568B
_journal_volume 47
_journal_year 2023
_chemical_formula_moiety 'C13 H10 Cu N6 O2'
_chemical_formula_sum 'C13 H10 Cu N6 O2'
_chemical_formula_weight 345.81
_space_group_crystal_system orthorhombic
_space_group_IT_number 61
_space_group_name_Hall '-P 2ac 2ab'
_space_group_name_H-M_alt 'P b c a'
_atom_sites_solution_hydrogens geom
_atom_sites_solution_primary dual
_audit_creation_date 2022-10-05
_audit_creation_method
;
Olex2 1.3
(compiled 2020.11.12 svn.r5f609507 for OlexSys, GUI svn.r6408)
;
_audit_update_record
;
2023-01-17 deposited with the CCDC.	2023-04-20 downloaded from the CCDC.
;
_cell_angle_alpha 90
_cell_angle_beta 90
_cell_angle_gamma 90
_cell_formula_units_Z 8
_cell_length_a 8.6431(2)
_cell_length_b 16.2056(3)
_cell_length_c 18.2899(4)
_cell_measurement_reflns_used 9985
_cell_measurement_temperature 150.0
_cell_measurement_theta_max 34.76
_cell_measurement_theta_min 2.75
_cell_volume 2561.80(9)
_computing_molecular_graphics 'Olex2 1.3 (Dolomanov et al., 2009)'
_computing_publication_material 'Olex2 1.3 (Dolomanov et al., 2009)'
_computing_structure_refinement 'SHELXL 2014/7 (Sheldrick, 2015)'
_computing_structure_solution 'SHELXT 2014/5 (Sheldrick, 2014)'
_diffrn_ambient_temperature 150.0
_diffrn_measured_fraction_theta_full 1.000
_diffrn_measured_fraction_theta_max 1.000
_diffrn_measurement_device_type 'Bruker APEX-II CCD'
_diffrn_measurement_method '\f and \w scans'
_diffrn_radiation_type MoK\a
_diffrn_radiation_wavelength 0.71073
_diffrn_reflns_av_R_equivalents 0.0645
_diffrn_reflns_av_unetI/netI 0.0405
_diffrn_reflns_Laue_measured_fraction_full 1.000
_diffrn_reflns_Laue_measured_fraction_max 1.000
_diffrn_reflns_limit_h_max 13
_diffrn_reflns_limit_h_min -13
_diffrn_reflns_limit_k_max 26
_diffrn_reflns_limit_k_min -26
_diffrn_reflns_limit_l_max 29
_diffrn_reflns_limit_l_min -29
_diffrn_reflns_number 37498
_diffrn_reflns_point_group_measured_fraction_full 1.000
_diffrn_reflns_point_group_measured_fraction_max 1.000
_diffrn_reflns_theta_full 25.242
_diffrn_reflns_theta_max 34.981
_diffrn_reflns_theta_min 2.227
_diffrn_source_current 1.4
_diffrn_source_power 0.07
_diffrn_source_voltage 50.0
_diffrn_standards_number 0
_exptl_absorpt_coefficient_mu 1.723
_exptl_absorpt_correction_T_max 0.7469
_exptl_absorpt_correction_T_min 0.6431
_exptl_absorpt_correction_type multi-scan
_exptl_absorpt_process_details
;
SADABS-2016/2 (Bruker,2016/2) was used for absorption correction.
wR2(int) was 0.1067 before and 0.0609 after correction.
The Ratio of minimum to maximum transmission is 0.8610.
The \l/2 correction factor is Not present.
;
_exptl_crystal_colour blue
_exptl_crystal_colour_primary blue
_exptl_crystal_density_diffrn 1.793
_exptl_crystal_description needle
_exptl_crystal_F_000 1400
_exptl_crystal_size_max 0.2
_exptl_crystal_size_mid 0.08
_exptl_crystal_size_min 0.04
_refine_diff_density_max 2.479
_refine_diff_density_min -1.445
_refine_diff_density_rms 0.190
_refine_ls_extinction_method none
_refine_ls_goodness_of_fit_ref 1.161
_refine_ls_hydrogen_treatment constr
_refine_ls_matrix_type full
_refine_ls_number_parameters 199
_refine_ls_number_reflns 5634
_refine_ls_number_restraints 0
_refine_ls_restrained_S_all 1.161
_refine_ls_R_factor_all 0.1067
_refine_ls_R_factor_gt 0.0929
_refine_ls_shift/su_max 0.001
_refine_ls_shift/su_mean 0.000
_refine_ls_structure_factor_coef Fsqd
_refine_ls_weighting_details 'w=1/[\s^2^(Fo^2^)+(0.0185P)^2^+30.6158P] where P=(Fo^2^+2Fc^2^)/3'
_refine_ls_weighting_scheme calc
_refine_ls_wR_factor_gt 0.1869
_refine_ls_wR_factor_ref 0.1932
_reflns_Friedel_coverage 0.000
_reflns_number_gt 4680
_reflns_number_total 5634
_reflns_threshold_expression 'I > 2\s(I)'
_cod_data_source_file d3nj00568b2.cif
_cod_data_source_block tza-31_1
_cod_depositor_comments 'Adding full bibliography for 7062447--7062454.cif.'
_cod_database_code 7062452
_shelx_shelxl_version_number 2014/7
_shelx_space_group_comment
;
The symmetry employed for this shelxl refinement is uniquely defined
by the following loop, which should always be used as a source of
symmetry information in preference to the above space-group names.
They are only intended as comments.
;
_shelx_estimated_absorpt_t_max 0.934
_shelx_estimated_absorpt_t_min 0.724
_olex2_refinement_description
;
1. Fixed Uiso
 At 1.2 times of:
  All C(H) groups, All C(H,H) groups
2.a Secondary CH2 refined with riding coordinates:
 C2(H2A,H2B)
2.b Aromatic/amide H refined with riding coordinates:
 C13(H13), C4(H4), C7(H7), C11(H11), C5(H5), C12(H12), C10(H10), C6(H6)
;
_olex2_submission_special_instructions 'No special instructions were received'

loop_
_space_group_symop_operation_xyz
'x, y, z'
'-x+1/2, -y, z+1/2'
'-x, y+1/2, -z+1/2'
'x+1/2, -y+1/2, -z'
'-x, -y, -z'
'x-1/2, y, -z-1/2'
'x, -y-1/2, z-1/2'
'-x-1/2, y-1/2, z'

loop_
_atom_site_label
_atom_site_type_symbol
_atom_site_fract_x
_atom_site_fract_y
_atom_site_fract_z
_atom_site_U_iso_or_equiv
_atom_site_adp_type
_atom_site_occupancy
_atom_site_site_symmetry_order
_atom_site_calc_flag
_atom_site_refinement_flags_posn
_atom_site_refinement_flags_adp
_atom_site_refinement_flags_occupancy
_atom_site_disorder_assembly
_atom_site_disorder_group
Cu1 Cu 0.59502(6) 0.38287(3) 0.50379(2) 0.01137(11) Uani 1 1 d . . . . .
O2 O 0.7784(4) 0.3622(3) 0.29985(19) 0.0283(8) Uani 1 1 d . . . . .
N5 N 0.7067(4) 0.4883(2) 0.53058(19) 0.0132(6) Uani 1 1 d . . . . .
N3 N 0.2824(4) 0.2018(2) 0.4567(2) 0.0161(6) Uani 1 1 d . . . . .
O1 O 0.6760(5) 0.3965(3) 0.4048(2) 0.0330(9) Uani 1 1 d . . . . .
N6 N 0.5185(4) 0.3979(2) 0.60768(18) 0.0124(5) Uani 1 1 d . . . . .
N1 N 0.4519(5) 0.2976(2) 0.4678(3) 0.0226(8) Uani 1 1 d . . . . .
C8 C 0.6971(5) 0.5098(2) 0.6017(2) 0.0143(6) Uani 1 1 d . . . . .
C13 C 0.4200(5) 0.3478(3) 0.6436(2) 0.0169(7) Uani 1 1 d . . . . .
H13 H 0.3717 0.3042 0.6174 0.020 Uiso 1 1 calc R U . . .
C9 C 0.5872(5) 0.4594(2) 0.6451(2) 0.0137(6) Uani 1 1 d . . . . .
N4 N 0.3438(5) 0.2092(3) 0.3909(2) 0.0238(8) Uani 1 1 d . . . . .
N2 N 0.3479(5) 0.2559(3) 0.5030(3) 0.0235(7) Uani 1 1 d . . . . .
C4 C 0.8015(5) 0.5310(3) 0.4866(2) 0.0161(7) Uani 1 1 d . . . . .
H4 H 0.8053 0.5174 0.4361 0.019 Uiso 1 1 calc R U . . .
C7 C 0.7859(5) 0.5729(3) 0.6313(2) 0.0188(7) Uani 1 1 d . . . . .
H7 H 0.7773 0.5872 0.6815 0.023 Uiso 1 1 calc R U . . .
C11 C 0.4570(6) 0.4217(3) 0.7550(3) 0.0209(8) Uani 1 1 d . . . . .
H11 H 0.4354 0.4300 0.8054 0.025 Uiso 1 1 calc R U . . .
C5 C 0.8946(5) 0.5948(3) 0.5128(3) 0.0212(8) Uani 1 1 d . . . . .
H5 H 0.9615 0.6240 0.4806 0.025 Uiso 1 1 calc R U . . .
C12 C 0.3862(6) 0.3575(3) 0.7175(2) 0.0211(8) Uani 1 1 d . . . . .
H12 H 0.3166 0.3211 0.7416 0.025 Uiso 1 1 calc R U . . .
C10 C 0.5589(5) 0.4735(3) 0.7192(2) 0.0180(7) Uani 1 1 d . . . . .
H10 H 0.6084 0.5175 0.7443 0.022 Uiso 1 1 calc R U . . .
C6 C 0.8880(5) 0.6148(3) 0.5855(3) 0.0229(8) Uani 1 1 d . . . . .
H6 H 0.9527 0.6570 0.6046 0.027 Uiso 1 1 calc R U . . .
C1 C 0.4489(5) 0.2677(3) 0.3956(3) 0.0226(9) Uani 1 1 d . . . . .
C2 C 0.5485(7) 0.2960(3) 0.3354(3) 0.0291(11) Uani 1 1 d . . . . .
H2A H 0.4798 0.3216 0.2985 0.035 Uiso 1 1 calc R U . . .
H2B H 0.5931 0.2460 0.3124 0.035 Uiso 1 1 calc R U . . .
C3 C 0.6786(6) 0.3544(3) 0.3477(3) 0.0247(9) Uani 1 1 d . . . . .

loop_
_atom_site_aniso_label
_atom_site_aniso_U_11
_atom_site_aniso_U_22
_atom_site_aniso_U_33
_atom_site_aniso_U_23
_atom_site_aniso_U_13
_atom_site_aniso_U_12
Cu1 0.01176(19) 0.01165(18) 0.01071(18) -0.00010(16) 0.00013(15) -0.00110(16)
O2 0.0257(17) 0.040(2) 0.0192(15) 0.0038(14) 0.0093(13) -0.0079(16)
N5 0.0122(13) 0.0117(13) 0.0158(14) 0.0011(11) 0.0001(11) -0.0007(11)
N3 0.0142(14) 0.0141(14) 0.0201(15) 0.0003(12) 0.0015(12) -0.0021(12)
O1 0.043(2) 0.039(2) 0.0168(15) -0.0003(15) 0.0050(15) -0.0005(18)
N6 0.0119(13) 0.0117(13) 0.0137(13) 0.0004(10) 0.0007(10) 0.0001(10)
N1 0.0151(16) 0.0139(15) 0.039(2) -0.0019(15) -0.0079(15) -0.0013(13)
C8 0.0128(15) 0.0121(14) 0.0181(16) 0.0017(13) -0.0016(13) 0.0011(12)
C13 0.0148(16) 0.0211(18) 0.0147(15) 0.0006(13) 0.0023(13) -0.0052(14)
C9 0.0125(15) 0.0130(14) 0.0154(15) 0.0002(12) -0.0003(13) 0.0017(12)
N4 0.0227(18) 0.0241(19) 0.0247(19) -0.0027(15) 0.0014(15) -0.0015(15)
N2 0.0227(17) 0.0219(17) 0.0259(18) -0.0038(15) 0.0030(15) -0.0039(14)
C4 0.0159(16) 0.0141(15) 0.0182(17) 0.0017(13) 0.0024(13) -0.0010(13)
C7 0.0214(19) 0.0163(17) 0.0187(17) -0.0023(14) -0.0042(15) -0.0015(15)
C11 0.022(2) 0.024(2) 0.0162(17) -0.0022(15) 0.0042(15) 0.0002(17)
C5 0.0188(18) 0.0131(15) 0.032(2) 0.0028(15) 0.0012(17) -0.0048(14)
C12 0.021(2) 0.029(2) 0.0130(16) -0.0003(15) 0.0048(14) -0.0037(17)
C10 0.0204(18) 0.0193(18) 0.0142(16) -0.0044(14) -0.0008(14) 0.0003(15)
C6 0.0177(18) 0.0153(17) 0.036(2) -0.0043(17) -0.0019(17) -0.0025(15)
C1 0.0163(18) 0.0161(18) 0.035(2) 0.0037(17) -0.0014(17) -0.0018(15)
C2 0.029(2) 0.030(2) 0.028(2) 0.009(2) 0.012(2) 0.003(2)
C3 0.025(2) 0.025(2) 0.023(2) 0.0042(17) 0.0005(17) -0.0028(18)

loop_
_atom_type_symbol
_atom_type_description
_atom_type_scat_dispersion_real
_atom_type_scat_dispersion_imag
_atom_type_scat_source
C C 0.0033 0.0016 'International Tables Vol C Tables 4.2.6.8 and 6.1.1.4'
H H 0.0000 0.0000 'International Tables Vol C Tables 4.2.6.8 and 6.1.1.4'
Cu Cu 0.3201 1.2651 'International Tables Vol C Tables 4.2.6.8 and 6.1.1.4'
N N 0.0061 0.0033 'International Tables Vol C Tables 4.2.6.8 and 6.1.1.4'
O O 0.0106 0.0060 'International Tables Vol C Tables 4.2.6.8 and 6.1.1.4'

loop_
_geom_angle_atom_site_label_1
_geom_angle_atom_site_label_2
_geom_angle_atom_site_label_3
_geom_angle
_geom_angle_site_symmetry_1
_geom_angle_site_symmetry_3
_geom_angle_publ_flag
N5 Cu1 N3 95.36(14) . 4_556 ?
N5 Cu1 N6 80.06(14) . . ?
O1 Cu1 N5 87.61(16) . . ?
O1 Cu1 N3 96.24(17) . 4_556 ?
O1 Cu1 N6 166.50(16) . . ?
O1 Cu1 N1 89.70(19) . . ?
N6 Cu1 N3 90.40(14) . 4_556 ?
N1 Cu1 N5 166.98(15) . . ?
N1 Cu1 N3 97.59(15) . 4_556 ?
N1 Cu1 N6 101.08(17) . . ?
C8 N5 Cu1 115.0(3) . . ?
C4 N5 Cu1 125.6(3) . . ?
C4 N5 C8 118.9(4) . . ?
N4 N3 Cu1 129.7(3) . 4_456 ?
N4 N3 N2 110.2(4) . . ?
N2 N3 Cu1 120.0(3) . 4_456 ?
C3 O1 Cu1 136.1(4) . . ?
C13 N6 Cu1 126.3(3) . . ?
C13 N6 C9 118.5(3) . . ?
C9 N6 Cu1 114.9(3) . . ?
N2 N1 Cu1 129.5(4) . . ?
N2 N1 C1 105.9(4) . . ?
C1 N1 Cu1 124.5(3) . . ?
N5 C8 C9 114.4(3) . . ?
N5 C8 C7 122.1(4) . . ?
C7 C8 C9 123.5(4) . . ?
N6 C13 H13 118.7 . . ?
N6 C13 C12 122.6(4) . . ?
C12 C13 H13 118.7 . . ?
N6 C9 C8 114.7(3) . . ?
N6 C9 C10 122.5(4) . . ?
C10 C9 C8 122.8(4) . . ?
C1 N4 N3 106.5(4) . . ?
N1 N2 N3 108.7(4) . . ?
N5 C4 H4 119.0 . . ?
N5 C4 C5 122.0(4) . . ?
C5 C4 H4 119.0 . . ?
C8 C7 H7 120.8 . . ?
C8 C7 C6 118.4(4) . . ?
C6 C7 H7 120.8 . . ?
C12 C11 H11 120.0 . . ?
C10 C11 H11 120.0 . . ?
C10 C11 C12 120.1(4) . . ?
C4 C5 H5 120.5 . . ?
C6 C5 C4 119.0(4) . . ?
C6 C5 H5 120.5 . . ?
C13 C12 H12 120.9 . . ?
C11 C12 C13 118.2(4) . . ?
C11 C12 H12 120.9 . . ?
C9 C10 H10 120.9 . . ?
C11 C10 C9 118.2(4) . . ?
C11 C10 H10 120.9 . . ?
C7 C6 H6 120.2 . . ?
C5 C6 C7 119.6(4) . . ?
C5 C6 H6 120.2 . . ?
N1 C1 C2 125.8(4) . . ?
N4 C1 N1 108.8(4) . . ?
N4 C1 C2 125.4(5) . . ?
C1 C2 H2A 106.9 . . ?
C1 C2 H2B 106.9 . . ?
C1 C2 C3 121.8(5) . . ?
H2A C2 H2B 106.7 . . ?
C3 C2 H2A 106.9 . . ?
C3 C2 H2B 106.9 . . ?
O2 C3 O1 123.3(5) . . ?
O2 C3 C2 119.1(5) . . ?
O1 C3 C2 117.5(5) . . ?

loop_
_geom_bond_atom_site_label_1
_geom_bond_atom_site_label_2
_geom_bond_distance
_geom_bond_site_symmetry_2
_geom_bond_publ_flag
Cu1 N5 2.022(3) . ?
Cu1 N3 2.242(4) 4_556 ?
Cu1 O1 1.954(4) . ?
Cu1 N6 2.027(3) . ?
Cu1 N1 1.968(4) . ?
O2 C3 1.236(6) . ?
N5 C8 1.349(5) . ?
N5 C4 1.340(5) . ?
N3 Cu1 2.242(4) 4_456 ?
N3 N4 1.320(6) . ?
N3 N2 1.344(6) . ?
O1 C3 1.247(6) . ?
N6 C13 1.346(5) . ?
N6 C9 1.347(5) . ?
N1 N2 1.295(6) . ?
N1 C1 1.407(7) . ?
C8 C9 1.482(6) . ?
C8 C7 1.389(6) . ?
C13 H13 0.9500 . ?
C13 C12 1.391(6) . ?
C9 C10 1.396(6) . ?
N4 C1 1.316(6) . ?
C4 H4 0.9500 . ?
C4 C5 1.396(6) . ?
C7 H7 0.9500 . ?
C7 C6 1.394(7) . ?
C11 H11 0.9500 . ?
C11 C12 1.389(7) . ?
C11 C10 1.383(6) . ?
C5 H5 0.9500 . ?
C5 C6 1.370(7) . ?
C12 H12 0.9500 . ?
C10 H10 0.9500 . ?
C6 H6 0.9500 . ?
C1 C2 1.471(7) . ?
C2 H2A 0.9900 . ?
C2 H2B 0.9900 . ?
C2 C3 1.487(8) . ?

loop_
_geom_torsion_atom_site_label_1
_geom_torsion_atom_site_label_2
_geom_torsion_atom_site_label_3
_geom_torsion_atom_site_label_4
_geom_torsion
_geom_torsion_site_symmetry_1
_geom_torsion_site_symmetry_2
_geom_torsion_site_symmetry_3
_geom_torsion_site_symmetry_4
_geom_torsion_publ_flag
Cu1 N5 C8 C9 -8.8(4) . . . . ?
Cu1 N5 C8 C7 170.0(3) . . . . ?
Cu1 N5 C4 C5 -168.7(3) . . . . ?
Cu1 N3 N4 C1 179.6(3) 4_456 . . . ?
Cu1 N3 N2 N1 -179.9(3) 4_456 . . . ?
Cu1 O1 C3 O2 -154.4(4) . . . . ?
Cu1 O1 C3 C2 29.6(8) . . . . ?
Cu1 N6 C13 C12 172.8(3) . . . . ?
Cu1 N6 C9 C8 4.9(4) . . . . ?
Cu1 N6 C9 C10 -174.0(3) . . . . ?
Cu1 N1 N2 N3 -177.3(3) . . . . ?
Cu1 N1 C1 N4 177.7(3) . . . . ?
Cu1 N1 C1 C2 -1.4(7) . . . . ?
N5 C8 C9 N6 2.5(5) . . . . ?
N5 C8 C9 C10 -178.6(4) . . . . ?
N5 C8 C7 C6 -0.1(6) . . . . ?
N5 C4 C5 C6 -0.5(7) . . . . ?
N3 N4 C1 N1 -0.1(5) . . . . ?
N3 N4 C1 C2 179.0(5) . . . . ?
N6 C13 C12 C11 0.3(7) . . . . ?
N6 C9 C10 C11 0.4(6) . . . . ?
N1 C1 C2 C3 7.3(8) . . . . ?
C8 N5 C4 C5 2.5(6) . . . . ?
C8 C9 C10 C11 -178.4(4) . . . . ?
C8 C7 C6 C5 2.1(7) . . . . ?
C13 N6 C9 C8 178.3(4) . . . . ?
C13 N6 C9 C10 -0.6(6) . . . . ?
C9 N6 C13 C12 0.3(6) . . . . ?
C9 C8 C7 C6 178.5(4) . . . . ?
N4 N3 N2 N1 -0.6(5) . . . . ?
N4 C1 C2 C3 -171.6(5) . . . . ?
N2 N3 N4 C1 0.4(5) . . . . ?
N2 N1 C1 N4 -0.3(5) . . . . ?
N2 N1 C1 C2 -179.4(5) . . . . ?
C4 N5 C8 C9 179.1(3) . . . . ?
C4 N5 C8 C7 -2.2(6) . . . . ?
C4 C5 C6 C7 -1.8(7) . . . . ?
C7 C8 C9 N6 -176.2(4) . . . . ?
C7 C8 C9 C10 2.7(6) . . . . ?
C12 C11 C10 C9 0.2(7) . . . . ?
C10 C11 C12 C13 -0.5(7) . . . . ?
C1 N1 N2 N3 0.5(5) . . . . ?
C1 C2 C3 O2 164.2(5) . . . . ?
C1 C2 C3 O1 -19.6(8) . . . . ?
